data_2021526
loop_
_publ_author_name
'Moreno-Fuquen, Rodolfo'
'Arango-Daravi\~na, Kevin'
'Becerra, Diana'
'Castillo, Juan-Carlos'
'Kennedy, Alan R.'
'Mac\'ias, Mario A.'

_publ_section_title
;
 Catalyst- and solvent-free synthesis of
 2-fluoro-<i>N</i>-(3-methylsulfanyl-1<i>H</i>-1,2,4-triazol-5-yl)benzamide
 through a microwave-assisted Fries rearrangement: X-ray structural and
 theoretical studies
;
_journal_coeditor_code YO3062
_journal_issue 3
_journal_name_full 'Acta Crystallographica Section C'
_journal_page_first
;
;
_journal_paper_doi 10.1107/S2053229619002572
_journal_volume 75
_journal_year 2019
_chemical_formula_iupac 'C10 H9 F N4 O S'
_chemical_formula_moiety 'C10 H9 F N4 O S'
_chemical_formula_sum 'C10 H9 F N4 O S'
_chemical_formula_weight 252.27
_chemical_name_systematic
;
2-Fluoro-<i>N</i>-(3-methylsulfanyl-1<i>H</i>-1,2,4-triazol-5-yl)benzamide
;
_space_group_crystal_system monoclinic
_space_group_IT_number 14
_space_group_name_Hall '-P 2yn'
_space_group_name_H-M_alt 'P 1 21/n 1'
_symmetry_space_group_name_Hall '-P 2yn'
_symmetry_space_group_name_H-M 'P 1 21/n 1'
_atom_sites_solution_hydrogens mixed
_atom_sites_solution_primary iterative
_atom_sites_solution_secondary difmap
_audit_creation_method SHELXL-2016/6
_cell_angle_alpha 90
_cell_angle_beta 94.12(2)
_cell_angle_gamma 90
_cell_formula_units_Z 4
_cell_length_a 5.0509(11)
_cell_length_b 26.640(5)
_cell_length_c 8.0251(16)
_cell_measurement_reflns_used 3138
_cell_measurement_temperature 298(2)
_cell_measurement_theta_max 24.7370
_cell_measurement_theta_min 3.9540
_cell_volume 1077.0(4)
_computing_cell_refinement
;
CrysAlis PRO (Agilent, 2014)
;
_computing_data_collection
;
CrysAlis PRO (Agilent, 2014)
;
_computing_data_reduction
;
CrysAlis PRO (Agilent, 2014)
;
_computing_molecular_graphics
;
Mercury (Macrae <i>et al.</i>,  2008)
;
_computing_publication_material
;
SHELXL2014 (Sheldrick, 2015)
;
_computing_structure_refinement
;
SHELXL2014 (Sheldrick, 2015)
;
_computing_structure_solution
;
SUPERFLIP (Palatinus & Chapuis, 2007)
;
_diffrn_ambient_temperature 298(2)
_diffrn_detector 'CCD plate'
_diffrn_detector_area_resol_mean 5.3072
_diffrn_measured_fraction_theta_full 0.998
_diffrn_measured_fraction_theta_max 0.977
_diffrn_measurement_device 'four-circle diffractometer'
_diffrn_measurement_device_type
;
Agilent SuperNova Dual Source diffractometer with an Atlas detector
;
_diffrn_measurement_method '\w scans'
_diffrn_radiation_type MoK\a
_diffrn_radiation_wavelength 0.71073
_diffrn_reflns_av_R_equivalents 0.080
_diffrn_reflns_av_unetI/netI 0.0848
_diffrn_reflns_limit_h_max 6
_diffrn_reflns_limit_h_min -6
_diffrn_reflns_limit_k_max 33
_diffrn_reflns_limit_k_min -33
_diffrn_reflns_limit_l_max 9
_diffrn_reflns_limit_l_min -9
_diffrn_reflns_number 5060
_diffrn_reflns_theta_full 25.242
_diffrn_reflns_theta_max 26.770
_diffrn_reflns_theta_min 3.059
_diffrn_source 'SuperNova (Mo) X-ray Source'
_exptl_absorpt_coefficient_mu 0.303
_exptl_absorpt_correction_T_max 1.00000
_exptl_absorpt_correction_T_min 0.73397
_exptl_absorpt_correction_type multi-scan
_exptl_absorpt_process_details
;
(CrysAlis PRO; Agilent, 2014)
;
_exptl_crystal_colour colorless
_exptl_crystal_density_diffrn 1.556
_exptl_crystal_density_method 'not measured'
_exptl_crystal_description parallelepiped
_exptl_crystal_F_000 520
_exptl_crystal_size_max 0.228
_exptl_crystal_size_mid 0.078
_exptl_crystal_size_min 0.053
_refine_diff_density_max 0.290
_refine_diff_density_min -0.375
_refine_ls_extinction_method none
_refine_ls_goodness_of_fit_ref 1.103
_refine_ls_hydrogen_treatment mixed
_refine_ls_matrix_type full
_refine_ls_number_parameters 165
_refine_ls_number_reflns 5060
_refine_ls_number_restraints 0
_refine_ls_restrained_S_all 1.103
_refine_ls_R_factor_all 0.1032
_refine_ls_R_factor_gt 0.0711
_refine_ls_shift/su_max 0.001
_refine_ls_shift/su_mean 0.000
_refine_ls_structure_factor_coef Fsqd
_refine_ls_weighting_details 'w=1/[\s^2^(Fo^2^)+(0.1329P)^2^] where P=(Fo^2^+2Fc^2^)/3'
_refine_ls_weighting_scheme calc
_refine_ls_wR_factor_gt 0.2253
_refine_ls_wR_factor_ref 0.2371
_reflns_number_gt 3267
_reflns_number_total 5060
_reflns_threshold_expression 'I > 2\s(I)'
_cod_data_source_file yo3062sup1.cif
_cod_data_source_block Compound_4
_cod_database_code 2021526
_shelx_space_group_comment
;
The symmetry employed for this shelxl refinement is uniquely defined
by the following loop, which should always be used as a source of
symmetry information in preference to the above space-group names.
They are only intended as comments.
;
_shelx_estimated_absorpt_t_min 0.934
_shelx_estimated_absorpt_t_max 0.984

loop_
_space_group_symop_operation_xyz
'x, y, z'
'x+1/2, -y+1/2, z+1/2'
'-x, -y, -z'
'-x-1/2, y-1/2, -z-1/2'

loop_
_atom_site_type_symbol
_atom_site_label
_atom_site_fract_x
_atom_site_fract_y
_atom_site_fract_z
_atom_site_U_iso_or_equiv
_atom_site_adp_type
_atom_site_calc_flag
_atom_site_occupancy
S S1 0.1477(4) 0.27586(4) 0.0007(2) 0.0449(5) Uani d 1
F F1 0.1660(7) 0.53895(10) 0.1032(4) 0.0505(9) Uani d 1
H H1 0.223(15) 0.461(2) 0.206(8) 0.06(2) Uiso d 1
O O1 0.8265(8) 0.46221(12) 0.2805(5) 0.0404(10) Uani d 1
N N1 0.5883(9) 0.32664(13) 0.1083(6) 0.0357(11) Uani d 1
C C1 0.4195(13) 0.23505(19) -0.0417(9) 0.0544(18) Uani d 1
H H1A 0.351155 0.204771 -0.093496 0.082 Uiso calc 1
H H1B 0.519322 0.226953 0.061054 0.082 Uiso calc 1
H H1C 0.532742 0.251692 -0.115383 0.082 Uiso calc 1
C C2 0.3270(11) 0.32716(16) 0.0838(6) 0.0303(11) Uani d 1
N N2 0.6408(10) 0.37462(14) 0.1623(6) 0.0344(11) Uani d 1
C C3 0.4156(10) 0.40049(16) 0.1636(6) 0.0301(12) Uani d 1
N N3 0.2102(9) 0.37196(14) 0.1168(6) 0.0358(11) Uani d 1
C C4 0.6041(11) 0.48003(17) 0.2559(6) 0.0307(12) Uani d 1
H H4 0.81(2) 0.386(3) 0.187(12) 0.11(3) Uiso d 1
N N4 0.3965(9) 0.45071(14) 0.1992(6) 0.0342(10) Uani d 1
C C6 0.3445(12) 0.56183(17) 0.2127(7) 0.0361(13) Uani d 1
C C5 0.5514(10) 0.53388(16) 0.2864(6) 0.0305(12) Uani d 1
C C7 0.3142(13) 0.61226(18) 0.2366(7) 0.0448(15) Uani d 1
H H7 0.173297 0.629657 0.182589 0.054 Uiso calc 1
C C9 0.7035(14) 0.60997(19) 0.4223(8) 0.0497(16) Uani d 1
H H9 0.824367 0.626244 0.496651 0.060 Uiso calc 1
C C8 0.4989(14) 0.63664(19) 0.3431(8) 0.0520(17) Uani d 1
H H8 0.484520 0.670992 0.361139 0.062 Uiso calc 1
C C10 0.7318(12) 0.55995(18) 0.3933(7) 0.0388(13) Uani d 1
H H10 0.874783 0.542851 0.446041 0.047 Uiso calc 1

loop_
_atom_site_aniso_label
_atom_site_aniso_U_11
_atom_site_aniso_U_22
_atom_site_aniso_U_33
_atom_site_aniso_U_12
_atom_site_aniso_U_13
_atom_site_aniso_U_23
S1 0.0279(8) 0.0374(7) 0.0688(11) -0.0045(6) -0.0013(7) -0.0100(6)
F1 0.044(2) 0.0498(17) 0.055(2) 0.0030(15) -0.0163(17) 0.0033(15)
O1 0.025(2) 0.0422(19) 0.053(2) 0.0033(16) -0.0032(18) -0.0046(16)
N1 0.027(3) 0.033(2) 0.047(3) -0.0011(18) 0.004(2) -0.0006(18)
C1 0.040(4) 0.043(3) 0.082(5) 0.001(3) 0.009(4) -0.019(3)
C2 0.019(3) 0.035(2) 0.037(3) 0.000(2) 0.001(2) 0.001(2)
N2 0.020(3) 0.034(2) 0.049(3) 0.0007(19) 0.002(2) -0.0024(18)
C3 0.024(3) 0.033(2) 0.034(3) 0.004(2) -0.001(2) 0.000(2)
N3 0.024(3) 0.033(2) 0.051(3) -0.0016(18) 0.005(2) -0.0025(19)
C4 0.026(3) 0.035(2) 0.031(3) -0.003(2) 0.005(2) -0.002(2)
N4 0.018(3) 0.036(2) 0.050(3) 0.0030(19) 0.005(2) -0.0010(18)
C6 0.037(4) 0.037(3) 0.036(3) -0.003(2) 0.010(3) 0.003(2)
C5 0.028(3) 0.035(2) 0.028(3) -0.002(2) 0.006(2) 0.002(2)
C7 0.044(4) 0.044(3) 0.048(4) 0.007(3) 0.015(3) 0.010(2)
C9 0.056(5) 0.045(3) 0.049(4) -0.012(3) 0.007(3) -0.006(3)
C8 0.065(5) 0.036(3) 0.058(4) -0.002(3) 0.021(3) -0.002(3)
C10 0.033(4) 0.045(3) 0.038(3) -0.004(2) 0.004(3) -0.007(2)

loop_
_atom_type_symbol
_atom_type_description
_atom_type_scat_dispersion_real
_atom_type_scat_dispersion_imag
_atom_type_scat_source
C C 0.0033 0.0016 'International Tables Vol C Tables 4.2.6.8 and 6.1.1.4'
H H 0.0000 0.0000 'International Tables Vol C Tables 4.2.6.8 and 6.1.1.4'
N N 0.0061 0.0033 'International Tables Vol C Tables 4.2.6.8 and 6.1.1.4'
O O 0.0106 0.0060 'International Tables Vol C Tables 4.2.6.8 and 6.1.1.4'
S S 0.1246 0.1234 'International Tables Vol C Tables 4.2.6.8 and 6.1.1.4'
F F 0.0171 0.0103 'International Tables Vol C Tables 4.2.6.8 and 6.1.1.4'

loop_
_geom_angle_atom_site_label_1
_geom_angle_atom_site_label_2
_geom_angle_atom_site_label_3
_geom_angle
C2 S1 C1 99.4(3)
C2 N1 N2 101.9(4)
S1 C1 H1A 109.5
S1 C1 H1B 109.5
H1A C1 H1B 109.5
S1 C1 H1C 109.5
H1A C1 H1C 109.5
H1B C1 H1C 109.5
N1 C2 N3 114.9(4)
N1 C2 S1 122.3(3)
N3 C2 S1 122.6(4)
C3 N2 N1 109.8(4)
C3 N2 H4 128(5)
N1 N2 H4 122(5)
N3 C3 N2 110.8(4)
N3 C3 N4 123.7(5)
N2 C3 N4 125.4(5)
C3 N3 C2 102.5(4)
O1 C4 N4 120.6(4)
O1 C4 C5 121.5(5)
N4 C4 C5 117.9(5)
C4 N4 C3 124.4(5)
C4 N4 H1 121(4)
C3 N4 H1 113(4)
F1 C6 C7 117.2(5)
F1 C6 C5 118.8(4)
C7 C6 C5 124.0(5)
C6 C5 C10 115.9(4)
C6 C5 C4 126.2(5)
C10 C5 C4 117.9(5)
C6 C7 C8 118.1(6)
C6 C7 H7 120.9
C8 C7 H7 120.9
C10 C9 C8 120.8(6)
C10 C9 H9 119.6
C8 C9 H9 119.6
C9 C8 C7 119.7(5)
C9 C8 H8 120.1
C7 C8 H8 120.1
C9 C10 C5 121.4(5)
C9 C10 H10 119.3
C5 C10 H10 119.3

loop_
_geom_bond_atom_site_label_1
_geom_bond_atom_site_label_2
_geom_bond_distance
S1 C2 1.746(5)
S1 C1 1.803(6)
F1 C6 1.357(6)
O1 C4 1.222(6)
N1 C2 1.320(7)
N1 N2 1.370(6)
C1 H1A 0.9600
C1 H1B 0.9600
C1 H1C 0.9600
C2 N3 1.366(6)
N2 C3 1.331(7)
N2 H4 0.90(10)
C3 N3 1.319(7)
C3 N4 1.373(6)
C4 N4 1.360(7)
C4 C5 1.483(7)
N4 H1 0.93(7)
C6 C7 1.367(7)
C6 C5 1.381(7)
C5 C10 1.391(7)
C7 C8 1.381(9)
C7 H7 0.9300
C9 C10 1.362(7)
C9 C8 1.372(9)
C9 H9 0.9300
C8 H8 0.9300
C10 H10 0.9300

loop_
_geom_hbond_atom_site_label_D
_geom_hbond_atom_site_label_H
_geom_hbond_atom_site_label_A
_geom_hbond_site_symmetry_A
_geom_hbond_distance_DH
_geom_hbond_distance_HA
_geom_hbond_distance_DA
_geom_hbond_angle_DHA
N4 H1 F1 . 0.92(7) 2.25(6) 2.710(5) 111(5)
N2 H4 O1 . 0.92(10) 2.16(8) 2.664(5) 114(7)
N4 H1 O1 1_455 0.92(7) 2.13(8) 3.013(6) 159(5)
N2 H4 N3 1_655 0.92(10) 2.17(10) 2.926(7) 140(8)
C10 H10 O1 3_766 0.93 2.58 3.367(7) 143
C1 H1A N1 2_454 0.96 2.78 3.566(8) 140

loop_
_geom_torsion_atom_site_label_1
_geom_torsion_atom_site_label_2
_geom_torsion_atom_site_label_3
_geom_torsion_atom_site_label_4
_geom_torsion
N2 N1 C2 N3 0.6(6)
N2 N1 C2 S1 176.0(4)
C1 S1 C2 N1 -3.9(5)
C1 S1 C2 N3 171.2(4)
C2 N1 N2 C3 -1.3(5)
N1 N2 C3 N3 1.6(6)
N1 N2 C3 N4 -175.0(4)
N2 C3 N3 C2 -1.2(5)
N4 C3 N3 C2 175.5(5)
N1 C2 N3 C3 0.3(6)
S1 C2 N3 C3 -175.0(4)
O1 C4 N4 C3 -0.8(8)
C5 C4 N4 C3 179.2(4)
N3 C3 N4 C4 176.4(5)
N2 C3 N4 C4 -7.4(8)
F1 C6 C5 C10 178.1(5)
C7 C6 C5 C10 1.4(8)
F1 C6 C5 C4 1.2(8)
C7 C6 C5 C4 -175.5(5)
O1 C4 C5 C6 155.9(5)
N4 C4 C5 C6 -24.1(7)
O1 C4 C5 C10 -21.0(7)
N4 C4 C5 C10 159.0(5)
F1 C6 C7 C8 -177.9(5)
C5 C6 C7 C8 -1.2(8)
C10 C9 C8 C7 2.0(9)
C6 C7 C8 C9 -0.6(9)
C8 C9 C10 C5 -1.7(9)
C6 C5 C10 C9 0.0(8)
C4 C5 C10 C9 177.2(5)

_cod_database_fobs_code 2021526
